data_7005219
loop_
_publ_author_name
'Beves, Jonathon E.'
'Constable, Edwin C.'
'Housecroft, Catherine E.'
'Neuburger, Markus'
'Schaffner, Silvia'
'Shardlow, Ellen J.'

_publ_section_title
;
 [n + n]-Heterometallomacrocyclic complexes (n &gt; or = 2) prepared
 from platinum(II)-centred ditopic 2,2':6',2''-terpyridine ligands:
 dimensional cataloguing by pulsed-field gradient spin-echo NMR
 spectroscopy.
;
_journal_issue 16
_journal_name_full 'Dalton transactions (Cambridge, England : 2003)'
_journal_page_first 1593
_journal_page_last 1602
_journal_paper_doi 10.1039/b618197j
_journal_year 2007
_chemical_formula_moiety 'C18 H13 N3 O1'
_chemical_formula_sum 'C18 H13 N3 O'
_chemical_formula_weight 287.32
_space_group_IT_number 2
_symmetry_cell_setting triclinic
_symmetry_space_group_name_Hall '-P 1'
_symmetry_space_group_name_H-M 'P -1'
_atom_sites_solution_hydrogens geom
_atom_sites_solution_primary direct
_audit_creation_date 06-06-19
_audit_creation_method CRYSTALS_ver_12.84
_cell_angle_alpha 87.7010(19)
_cell_angle_beta 83.9528(19)
_cell_angle_gamma 82.9919(17)
_cell_formula_units_Z 2
_cell_length_a 3.95720(10)
_cell_length_b 12.1228(4)
_cell_length_c 14.6442(4)
_cell_measurement_reflns_used 4017
_cell_measurement_temperature 173
_cell_measurement_theta_max 30
_cell_measurement_theta_min 3
_cell_volume 693.12(3)
_computing_cell_refinement 'DENZO/SCALEPACK (Otwinowski & Minor, 1997)'
_computing_data_collection 'COLLECT (Nonius, 1997-2001).'
_computing_data_reduction 'DENZO/SCALEPACK (Otwinowski & Minor, 1997)'
_computing_molecular_graphics 'CAMERON (Watkin et al., 1996)'
_computing_publication_material 'CRYSTALS (Betteridge et al., 2003)'
_computing_structure_refinement 'CRYSTALS (Betteridge et al., 2003)'
_computing_structure_solution 'USER DEFINED STRUCTURE SOLUTION'
_diffrn_ambient_temperature 173
_diffrn_measured_fraction_theta_full 0.996
_diffrn_measured_fraction_theta_max 0.996
_diffrn_measurement_device_type 'Nonius KappaCCD'
_diffrn_measurement_method '\f & \w scans'
_diffrn_radiation_monochromator graphite
_diffrn_radiation_type 'Mo K\a'
_diffrn_radiation_wavelength 0.71073
_diffrn_reflns_av_R_equivalents 0.026
_diffrn_reflns_limit_h_max 5
_diffrn_reflns_limit_h_min -5
_diffrn_reflns_limit_k_max 17
_diffrn_reflns_limit_k_min -17
_diffrn_reflns_limit_l_max 20
_diffrn_reflns_limit_l_min -20
_diffrn_reflns_number 8003
_diffrn_reflns_theta_full 30.054
_diffrn_reflns_theta_max 30.054
_diffrn_reflns_theta_min 3.231
_diffrn_standards_number 0
_exptl_absorpt_coefficient_mu 0.088
_exptl_absorpt_correction_T_max 0.99
_exptl_absorpt_correction_T_min 0.99
_exptl_absorpt_correction_type multi-scan
_exptl_absorpt_process_details 'DENZO/SCALEPACK (Otwinowski & Minor, 1997)'
_exptl_crystal_colour yellow
_exptl_crystal_density_diffrn 1.377
_exptl_crystal_description block
_exptl_crystal_F_000 300
_exptl_crystal_size_max 0.16
_exptl_crystal_size_mid 0.14
_exptl_crystal_size_min 0.14
_refine_diff_density_max 0.28
_refine_diff_density_min -0.18
_refine_ls_extinction_coef 70(13)
_refine_ls_extinction_method 'Larson (1970), Equation 22'
_refine_ls_goodness_of_fit_ref 1.1075
_refine_ls_hydrogen_treatment constr
_refine_ls_matrix_type full
_refine_ls_number_parameters 200
_refine_ls_number_reflns 2496
_refine_ls_number_restraints 0
_refine_ls_R_factor_all 0.0630
_refine_ls_R_factor_gt 0.0376
_refine_ls_shift/su_max 0.000677
_refine_ls_structure_factor_coef F
_refine_ls_weighting_details
;
Method, part 1, Chebychev polynomial, (Watkin, 1994, Prince, 1982)
[weight] = 1.0/[A~0~*T~0~(x)+A~1~*T~1~(x) ... +A~n-1~]*T~n-1~(x)]
where A~i~ are the Chebychev coefficients listed below and x= Fcalc/Fmax
Method = Robust Weighting (Prince, 1982)
W = [weight] * [1-(deltaF/6*sigmaF)^2^]^2^
A~i~ are:
0.653 0.790 0.465 0.194 0.670E-01
;
_refine_ls_weighting_scheme calc
_refine_ls_wR_factor_all 0.0780
_refine_ls_wR_factor_gt 0.0437
_refine_ls_wR_factor_ref 0.0437
_reflns_limit_h_max 5
_reflns_limit_h_min -5
_reflns_limit_k_max 17
_reflns_limit_k_min -16
_reflns_limit_l_max 20
_reflns_limit_l_min 0
_reflns_number_gt 2496
_reflns_number_total 4065
_reflns_threshold_expression I>3.0\s(I)
_oxford_diffrn_Wilson_B_factor 0.00
_oxford_diffrn_Wilson_scale 0.00
_oxford_refine_ls_scale 0.7768(15)
_oxford_structure_analysis_title '8091343 ejs_ligand_173k'
_cod_data_source_file b618197j.txt
_cod_data_source_block ejs_ligand
_cod_depositor_comments
;
The following automatic conversions were performed:
'_symmetry_cell_setting' value 'Triclinic' changed to 'triclinic'
according to '/home/saulius/struct/CIF-dictionaries/cif_core.dic'
dictionary named 'cif_core.dic' version 2.4.1 from 2010-06-29.

Automatic conversion script
Id: cif_fix_enum 1527 2010-12-29 10:47:43Z saulius 
;
_cod_original_formula_sum 'C18 H13 N3 O1'
_cod_database_code 7005219

loop_
_symmetry_equiv_pos_as_xyz
x,y,z
-x,-y,-z

loop_
_atom_site_label
_atom_site_type_symbol
_atom_site_fract_x
_atom_site_fract_y
_atom_site_fract_z
_atom_site_U_iso_or_equiv
_atom_site_occupancy
_atom_site_adp_type
_atom_site_refinement_flags_posn
_atom_site_refinement_flags_adp
_atom_site_refinement_flags_occupancy
_atom_site_disorder_assembly
_atom_site_disorder_group
_atom_site_attached_hydrogens
N1 N -0.3812(3) 1.14225(8) 0.74808(7) 0.0283 1.0000 Uani . . . . . .
N2 N 0.1434(3) 0.87695(8) 0.72676(7) 0.0231 1.0000 Uani . . . . . .
N3 N 0.5415(3) 0.60308(8) 0.78362(7) 0.0274 1.0000 Uani . . . . . .
C1 C -0.4697(3) 1.23267(10) 0.69639(9) 0.0311 1.0000 Uani . . . . . .
C2 C -0.3606(4) 1.24420(10) 0.60386(9) 0.0307 1.0000 Uani . . . . . .
C3 C -0.1458(4) 1.15753(11) 0.56221(9) 0.0312 1.0000 Uani . . . . . .
C4 C -0.0490(3) 1.06334(10) 0.61469(8) 0.0277 1.0000 Uani . . . . . .
C5 C -0.1719(3) 1.05832(9) 0.70746(8) 0.0228 1.0000 Uani . . . . . .
C6 C -0.0705(3) 0.96016(9) 0.76711(8) 0.0218 1.0000 Uani . . . . . .
C7 C -0.1920(3) 0.95773(9) 0.85979(8) 0.0228 1.0000 Uani . . . . . .
C8 C -0.0801(3) 0.86631(9) 0.91367(8) 0.0220 1.0000 Uani . . . . . .
C9 C 0.1409(3) 0.77949(9) 0.87386(8) 0.0227 1.0000 Uani . . . . . .
C10 C 0.2434(3) 0.78886(9) 0.77997(8) 0.0212 1.0000 Uani . . . . . .
C11 C 0.4739(3) 0.69690(9) 0.73348(8) 0.0220 1.0000 Uani . . . . . .
C12 C 0.6096(3) 0.70884(10) 0.64234(8) 0.0271 1.0000 Uani . . . . . .
C13 C 0.8201(3) 0.62081(11) 0.60146(9) 0.0311 1.0000 Uani . . . . . .
C14 C 0.8884(3) 0.52352(11) 0.65253(9) 0.0310 1.0000 Uani . . . . . .
C15 C 0.7457(4) 0.51889(10) 0.74273(9) 0.0313 1.0000 Uani . . . . . .
C16 C -0.0385(3) 0.79138(10) 1.06696(8) 0.0265 1.0000 Uani . . . . . .
C17 C -0.1545(3) 0.68110(10) 1.06782(9) 0.0288 1.0000 Uani . . . . . .
C18 C -0.2448(4) 0.59129(12) 1.07300(10) 0.0379 1.0000 Uani . . . . . .
O1 O -0.2035(2) 0.86959(7) 1.00421(6) 0.0266 1.0000 Uani . . . . . .
H11 H -0.6235 1.2955 0.7263 0.0364 1.0000 Uiso R . . . . .
H21 H -0.4348 1.3133 0.5680 0.0365 1.0000 Uiso R . . . . .
H31 H -0.0622 1.1628 0.4955 0.0370 1.0000 Uiso R . . . . .
H41 H 0.1069 0.9999 0.5864 0.0327 1.0000 Uiso R . . . . .
H71 H -0.3556 1.0202 0.8869 0.0272 1.0000 Uiso R . . . . .
H91 H 0.2237 0.7126 0.9111 0.0270 1.0000 Uiso R . . . . .
H121 H 0.5557 0.7799 0.6069 0.0318 1.0000 Uiso R . . . . .
H131 H 0.9209 0.6274 0.5362 0.0363 1.0000 Uiso R . . . . .
H141 H 1.0373 0.4582 0.6248 0.0365 1.0000 Uiso R . . . . .
H151 H 0.7977 0.4488 0.7796 0.0365 1.0000 Uiso R . . . . .
H161 H -0.0874 0.8212 1.1303 0.0313 1.0000 Uiso R . . . . .
H162 H 0.2138 0.7836 1.0487 0.0313 1.0000 Uiso R . . . . .
H181 H -0.3211 0.5154 1.0774 0.0445 1.0000 Uiso R . . . . .

loop_
_atom_site_aniso_label
_atom_site_aniso_U_11
_atom_site_aniso_U_22
_atom_site_aniso_U_33
_atom_site_aniso_U_23
_atom_site_aniso_U_13
_atom_site_aniso_U_12
N1 0.0334(6) 0.0236(5) 0.0258(5) 0.0015(4) -0.0013(4) 0.0029(4)
N2 0.0257(5) 0.0194(4) 0.0237(5) 0.0002(4) -0.0017(4) -0.0018(4)
N3 0.0331(5) 0.0210(5) 0.0266(5) 0.0010(4) -0.0012(4) 0.0007(4)
C1 0.0363(7) 0.0241(6) 0.0307(7) 0.0013(5) -0.0027(5) 0.0040(5)
C2 0.0359(7) 0.0243(6) 0.0310(6) 0.0043(5) -0.0050(5) -0.0009(5)
C3 0.0399(7) 0.0279(6) 0.0248(6) 0.0033(5) -0.0012(5) -0.0032(5)
C4 0.0357(6) 0.0226(5) 0.0236(6) 0.0004(4) -0.0012(5) -0.0007(5)
C5 0.0267(5) 0.0194(5) 0.0224(5) 0.0007(4) -0.0036(4) -0.0033(4)
C6 0.0232(5) 0.0193(5) 0.0228(5) 0.0008(4) -0.0020(4) -0.0022(4)
C7 0.0252(5) 0.0194(5) 0.0235(5) -0.0006(4) -0.0014(4) -0.0017(4)
C8 0.0240(5) 0.0203(5) 0.0214(5) 0.0009(4) -0.0006(4) -0.0030(4)
C9 0.0242(5) 0.0195(5) 0.0238(5) 0.0011(4) -0.0010(4) -0.0017(4)
C10 0.0222(5) 0.0195(5) 0.0217(5) -0.0008(4) -0.0010(4) -0.0032(4)
C11 0.0232(5) 0.0197(5) 0.0231(6) -0.0015(4) -0.0021(4) -0.0025(4)
C12 0.0308(6) 0.0248(6) 0.0240(6) 0.0017(4) 0.0000(5) -0.0002(5)
C13 0.0320(6) 0.0327(6) 0.0262(6) -0.0027(5) 0.0026(5) 0.0012(5)
C14 0.0309(6) 0.0275(6) 0.0330(7) -0.0066(5) -0.0008(5) 0.0029(5)
C15 0.0372(7) 0.0223(6) 0.0319(7) 0.0001(5) -0.0012(5) 0.0039(5)
C16 0.0290(6) 0.0263(6) 0.0228(6) 0.0031(4) -0.0023(5) 0.0009(5)
C17 0.0300(6) 0.0292(6) 0.0246(6) 0.0034(5) 0.0012(5) 0.0018(5)
C18 0.0413(8) 0.0298(7) 0.0402(8) 0.0025(6) 0.0038(6) -0.0024(6)
O1 0.0318(4) 0.0240(4) 0.0212(4) 0.0026(3) 0.0020(3) 0.0029(3)

loop_
_atom_type_symbol
_atom_type_scat_dispersion_real
_atom_type_scat_dispersion_imag
_atom_type_scat_Cromer_Mann_a1
_atom_type_scat_Cromer_Mann_b1
_atom_type_scat_Cromer_Mann_a2
_atom_type_scat_Cromer_Mann_b2
_atom_type_scat_Cromer_Mann_a3
_atom_type_scat_Cromer_Mann_b3
_atom_type_scat_Cromer_Mann_a4
_atom_type_scat_Cromer_Mann_b4
_atom_type_scat_Cromer_Mann_c
_atom_type_scat_source
C 0.0033 0.0016 2.3100 20.8439 1.0200 10.2075 1.5886 0.5687 0.8650 51.6512 0.2156 'International Tables Vol C 4.2.6.8 and 6.1.1.4'
H 0.0000 0.0000 0.4930 10.5109 0.3229 26.1257 0.1402 3.1424 0.0408 57.7998 0.0030 'International Tables Vol C 4.2.6.8 and 6.1.1.4'
N 0.0061 0.0033 12.2126 0.0057 3.1322 9.8933 2.0125 28.9975 1.1663 0.5826 -11.5290 'International Tables Vol C 4.2.6.8 and 6.1.1.4'
O 0.0106 0.0060 3.0485 13.2771 2.2868 5.7011 1.5463 0.3239 0.8670 32.9089 0.2508 'International Tables Vol C 4.2.6.8 and 6.1.1.4'

loop_
_geom_angle_atom_site_label_1
_geom_angle_site_symmetry_1
_geom_angle_atom_site_label_2
_geom_angle_site_symmetry_2
_geom_angle_atom_site_label_3
_geom_angle_site_symmetry_3
_geom_angle
_geom_angle_publ_flag
C1 . N1 . C5 . 117.77(11) yes
C6 . N2 . C10 . 117.37(10) yes
C11 . N3 . C15 . 117.59(11) yes
N1 . C1 . C2 . 123.79(12) yes
N1 . C1 . H11 . 118.1 no
C2 . C1 . H11 . 118.1 no
C1 . C2 . C3 . 118.29(11) yes
C1 . C2 . H21 . 120.9 no
C3 . C2 . H21 . 120.9 no
C2 . C3 . C4 . 118.87(12) yes
C2 . C3 . H31 . 120.6 no
C4 . C3 . H31 . 120.6 no
C3 . C4 . C5 . 119.15(11) yes
C3 . C4 . H41 . 120.4 no
C5 . C4 . H41 . 120.4 no
C4 . C5 . N1 . 122.13(10) yes
C4 . C5 . C6 . 121.26(10) yes
N1 . C5 . C6 . 116.59(10) yes
C5 . C6 . N2 . 116.57(10) yes
C5 . C6 . C7 . 120.27(10) yes
N2 . C6 . C7 . 123.16(10) yes
C6 . C7 . C8 . 118.29(10) yes
C6 . C7 . H71 . 120.9 no
C8 . C7 . H71 . 120.9 no
C7 . C8 . C9 . 119.71(11) yes
C7 . C8 . O1 . 115.56(10) yes
C9 . C8 . O1 . 124.73(10) yes
C8 . C9 . C10 . 117.67(10) yes
C8 . C9 . H91 . 121.2 no
C10 . C9 . H91 . 121.2 no
C9 . C10 . N2 . 123.78(10) yes
C9 . C10 . C11 . 119.81(10) yes
N2 . C10 . C11 . 116.41(10) yes
C10 . C11 . N3 . 116.67(10) yes
C10 . C11 . C12 . 120.98(10) yes
N3 . C11 . C12 . 122.35(11) yes
C11 . C12 . C13 . 119.10(11) yes
C11 . C12 . H121 . 120.5 no
C13 . C12 . H121 . 120.5 no
C12 . C13 . C14 . 118.85(12) yes
C12 . C13 . H131 . 120.6 no
C14 . C13 . H131 . 120.6 no
C13 . C14 . C15 . 118.37(11) yes
C13 . C14 . H141 . 120.8 no
C15 . C14 . H141 . 120.8 no
C14 . C15 . N3 . 123.74(12) yes
C14 . C15 . H151 . 118.1 no
N3 . C15 . H151 . 118.1 no
C17 . C16 . O1 . 113.24(11) yes
C17 . C16 . H161 . 108.5 no
O1 . C16 . H161 . 108.5 no
C17 . C16 . H162 . 108.5 no
O1 . C16 . H162 . 108.5 no
H161 . C16 . H162 . 109.5 no
C16 . C17 . C18 . 176.69(14) yes
C17 . C18 . H181 . 180.0 no
C16 . O1 . C8 . 117.79(9) yes

loop_
_geom_bond_atom_site_label_1
_geom_bond_site_symmetry_1
_geom_bond_atom_site_label_2
_geom_bond_site_symmetry_2
_geom_bond_distance
_geom_bond_publ_flag
N1 . C1 . 1.3389(15) yes
N1 . C5 . 1.3469(15) yes
N2 . C6 . 1.3482(14) yes
N2 . C10 . 1.3413(14) yes
N3 . C11 . 1.3433(15) yes
N3 . C15 . 1.3414(16) yes
C1 . C2 . 1.3851(18) yes
C1 . H11 . 1.000 no
C2 . C3 . 1.3866(19) yes
C2 . H21 . 1.000 no
C3 . C4 . 1.3879(17) yes
C3 . H31 . 1.000 no
C4 . C5 . 1.3955(16) yes
C4 . H41 . 1.000 no
C5 . C6 . 1.4879(16) yes
C6 . C7 . 1.3916(16) yes
C7 . C8 . 1.3894(15) yes
C7 . H71 . 1.000 no
C8 . C9 . 1.3893(16) yes
C8 . O1 . 1.3642(13) yes
C9 . C10 . 1.3961(16) yes
C9 . H91 . 1.000 no
C10 . C11 . 1.4901(16) yes
C11 . C12 . 1.3938(16) yes
C12 . C13 . 1.3858(17) yes
C12 . H121 . 1.000 no
C13 . C14 . 1.3847(18) yes
C13 . H131 . 1.000 no
C14 . C15 . 1.3826(18) yes
C14 . H141 . 1.000 no
C15 . H151 . 1.000 no
C16 . C17 . 1.4647(18) yes
C16 . O1 . 1.4406(14) yes
C16 . H161 . 1.000 no
C16 . H162 . 1.000 no
C17 . C18 . 1.1838(19) yes
C18 . H181 . 1.000 no

loop_
_cod_related_entry_id
_cod_related_entry_database
_cod_related_entry_code
1 ChemSpider 21143926
